data_6000085
loop_
_publ_author_name
'Wilde, I.'
'Worzala, H.'
'Steinike, U.'
'Wolf, G. U.'

_publ_section_title
;
 NH~4~(VO~2~)~2~PO~4~ x 3H~2~O - ab initio structure analysis and its
 transformation during the ammoxidation of toluene
;
_journal_name_full 'Materials Science Forum'
_journal_page_first 982
_journal_page_last 987
_journal_paper_doi 10.4028/www.scientific.net/MSF.321-324.982
_journal_volume 321-324
_journal_year 2000
_chemical_formula_sum 'H10 N O11 P V2'
_space_group_name_H-M_alt 'P 21 21 21'
_cell_angle_alpha 90.000
_cell_angle_beta 90.000
_cell_angle_gamma 90.000
_cell_length_a 7.1725
_cell_length_b 10.2990
_cell_length_c 12.3691
_cell_volume 913.70
_cod_database_code 6000085

loop_
_atom_site_label
_atom_site_fract_x
_atom_site_fract_y
_atom_site_fract_z
? ? ? ?
